data_1535266
loop_
_publ_author_name
'Billinge, S.J.L.'
'Egami, T.'

_publ_section_title
;
 Short-range atomic structure of Nd(2-x) Ce(x) Cu(4-y) determined by
 real-space refinement of neutron-powderdiffraction data
;
_journal_name_full 'Physical Review, Serie 3. B - Condensed Matter (18,1978-)'
_journal_page_first 14386
_journal_page_last 14406
_journal_volume 47
_journal_year 1993
_chemical_formula_sum 'Ce0.165 Cu Nd1.835 O3.8'
_chemical_name_systematic 'Nd1.835 Ce.165 Cu O3.8'
_space_group_IT_number 139
_symmetry_space_group_name_Hall '-I 4 2'
_symmetry_space_group_name_H-M 'I 4/m m m'
_cell_angle_alpha 90
_cell_angle_beta 90
_cell_angle_gamma 90
_cell_formula_units_Z 2
_cell_length_a 3.951
_cell_length_b 3.951
_cell_length_c 12.09
_cell_volume 188.730
_citation_journal_id_ASTM PRBMDO
_cod_data_source_file Billinge_PRBMDO_1993_1689.cif
_cod_data_source_block Ce0.165Cu1Nd1.835O3.8
_cod_original_cell_volume 188.7298
_cod_original_formula_sum 'Ce0.165 Cu1 Nd1.835 O3.8'
_cod_database_code 1535266

loop_
_symmetry_equiv_pos_as_xyz
x,y,z
-y,x,z
-x,-y,z
y,-x,z
x,-y,-z
y,x,-z
-x,y,-z
-y,-x,-z
-x,-y,-z
y,-x,-z
x,y,-z
-y,x,-z
-x,y,z
-y,-x,z
x,-y,z
y,x,z
x+1/2,y+1/2,z+1/2
-y+1/2,x+1/2,z+1/2
-x+1/2,-y+1/2,z+1/2
y+1/2,-x+1/2,z+1/2
x+1/2,-y+1/2,-z+1/2
y+1/2,x+1/2,-z+1/2
-x+1/2,y+1/2,-z+1/2
-y+1/2,-x+1/2,-z+1/2
-x+1/2,-y+1/2,-z+1/2
y+1/2,-x+1/2,-z+1/2
x+1/2,y+1/2,-z+1/2
-y+1/2,x+1/2,-z+1/2
-x+1/2,y+1/2,z+1/2
-y+1/2,-x+1/2,z+1/2
x+1/2,-y+1/2,z+1/2
y+1/2,x+1/2,z+1/2

loop_
_atom_site_label
_atom_site_type_symbol
_atom_site_fract_x
_atom_site_fract_y
_atom_site_fract_z
_atom_site_occupancy
_atom_site_U_iso_or_equiv
O2 O-2 0 0.5 0.25 0.95 0.0
Nd1 Nd+2 0 0 0.3525 0.9175 0.0
Ce1 Ce+2 0 0 0.3525 0.0825 0.0
Cu1 Cu+2 0 0 0 1 0.0
O1 O-2 0 0.5 0 0.95 0.0
